data_2004114
loop_
_publ_author_name
'Selladurai, S.'
'Subramanian, K.'
'Lakshmi, S.'
'Rajagopalan, K.'
'Chen, Y. S.'
'Yang, J.'
'Narasinga Rao, S.'

_publ_section_title
;5,5-Dimethyl-1,3-dioxacyclohexane-2-spiro(2',\g-dimethyl-3'-oxo-2'-cyclohexaneacrylic
 Acid)
;
_journal_issue 11
_journal_name_full 'Acta Crystallographica Section C'
_journal_page_first 2424
_journal_page_last 2426
_journal_paper_doi 10.1107/S0108270195005555
_journal_volume 51
_journal_year 1995
_chemical_formula_sum 'C16 H24 O5'
_chemical_formula_weight 296.36
_space_group_IT_number 14
_symmetry_cell_setting monoclinic
_symmetry_space_group_name_Hall '-P 2yab'
_symmetry_space_group_name_H-M 'P 1 21/a 1'
_atom_type_scat_source 'Cromer & Waber (1974)'
_cell_angle_alpha 90
_cell_angle_beta 105.5(1)
_cell_angle_gamma 90
_cell_formula_units_Z 4
_cell_length_a 13.049(1)
_cell_length_b 10.411(1)
_cell_length_c 12.317(3)
_cell_measurement_reflns_used 25
_cell_measurement_temperature 293
_cell_measurement_theta_max 20
_cell_measurement_theta_min 4
_cell_volume 1612.4(9)
_diffrn_measurement_device CAD-4
_diffrn_measurement_method '\w scans'
_diffrn_radiation_type MoK\a
_diffrn_radiation_wavelength 0.71073
_diffrn_reflns_av_R_equivalents unknown
_diffrn_reflns_limit_h_max 13
_diffrn_reflns_limit_h_min -13
_diffrn_reflns_limit_k_max 0
_diffrn_reflns_limit_k_min -11
_diffrn_reflns_limit_l_max 14
_diffrn_reflns_limit_l_min 0
_diffrn_reflns_number 3154
_diffrn_reflns_theta_max 50
_diffrn_standards_decay_% <5
_diffrn_standards_interval_count 100
_diffrn_standards_number 3
_exptl_absorpt_coefficient_mu 0.09
_exptl_absorpt_correction_type none
_exptl_crystal_colour colourless
_exptl_crystal_density_diffrn 1.22
_exptl_crystal_density_meas 1.25
_exptl_crystal_description rectangular
_exptl_crystal_size_max 0.35
_exptl_crystal_size_mid 0.28
_exptl_crystal_size_min 0.12
_refine_diff_density_max 0.16(3)
_refine_diff_density_min 0.08(3)
_refine_ls_extinction_method none
_refine_ls_hydrogen_treatment refiso
_refine_ls_number_parameters 287
_refine_ls_number_reflns 1641
_refine_ls_R_factor_obs 0.050
_refine_ls_shift/esd_max 0.56
_refine_ls_structure_factor_coef F
_refine_ls_weighting_details 'w = 1/[\s^2^(F)+0.0004F^2^]'
_refine_ls_weighting_scheme calc
_refine_ls_wR_factor_obs 0.062
_reflns_number_observed 1641
_reflns_number_total 2831
_reflns_observed_criterion I>3\s(I)
_cod_data_source_file cr1184.cif
_cod_data_source_block cr1184a
_cod_depositor_comments
;
The following automatic conversions were performed:

'_refine_ls_weighting_scheme' value ' 1/[\s^2^(F)+0.0004F^2^]' was
changed to 'calc'. New tag '_refine_ls_weighting_details' was
created. The value of the new tag was set to 'w =
1/[\s^2^(F)+0.0004F^2^]'.

Automatic conversion script
Id: cif_fix_values 3143 2015-03-26 13:38:13Z robertas 
;
_cod_original_cell_volume 1612.8
_cod_original_sg_symbol_H-M 'P 21/a'
_cod_database_code 2004114

loop_
_symmetry_equiv_pos_as_xyz
x,y,z
1/2+x,1/2-y,z
-x,-y,-z
1/2-x,1/2+y,-z

loop_
_atom_site_label
_atom_site_fract_x
_atom_site_fract_y
_atom_site_fract_z
_atom_site_B_iso_or_equiv
O1 0.3798(2) 0.5571(2) 0.0200(2) 5.65(5)
O2 0.5010(1) 0.6487(2) -0.0483(2) 4.33(4)
O3 0.3039(2) 0.7030(2) -0.2995(2) 5.88(6)
O4 0.3802(1) 1.1319(2) -0.1896(1) 3.38(4)
O5 0.3352(1) 1.0401(2) -0.3693(1) 3.48(4)
C1 0.4175(2) 0.6553(3) -0.0211(2) 3.28(6)
C2 0.3576(2) 0.7779(2) -0.0286(2) 3.32(6)
C3 0.2801(3) 0.7858(3) 0.0214(3) 5.19(8)
C4 0.3970(2) 0.8907(3) -0.0838(2) 3.25(6)
C5 0.3457(2) 0.9074(2) -0.2125(2) 2.85(6)
C6 0.3692(2) 0.7874(3) -0.2740(2) 3.61(6)
C7 0.4780(3) 0.7723(3) -0.2939(3) 4.74(7)
C8 0.5262(2) 0.8942(3) -0.3259(3) 4.81(7)
C9 0.5131(2) 1.0059(3) -0.2497(3) 3.98(7)
C10 0.3955(2) 1.0248(2) -0.2557(2) 2.91(6)
C11 0.2261(2) 0.9244(3) -0.2343(2) 4.00(7)
C12 0.4013(2) 1.2545(3) -0.2339(2) 4.19(7)
C13 0.3386(2) 1.2741(3) -0.3551(2) 4.40(7)
C14 0.3557(2) 1.1565(3) -0.4216(2) 4.16(7)
C15 0.3798(3) 1.3927(3) -0.4039(3) 6.9(1)
C16 0.2198(3) 1.2886(4) -0.3624(3) 7.2(1)
H1 .257(3) 0.709(3) 0.049(2) 4.00
H2 0.245(2) 0.872(3) 0.020(2) 4.00
H3 0.377(2) 0.970(3) -0.047(2) 4.00
H4 0.476(2) 0.887(3) -0.075(2) 4.00
H5 0.200(2) 0.861(3) -0.202(2) 4.00
H6 0.214(2) 1.002(3) -0.185(2) 4.00
H7 0.189(2) 0.928(3) -0.313(2) 4.00
H8 0.300(2) 1.153(3) -0.496(3) 4.00
H9 0.427(2) 1.155(3) -0.429(2) 4.00
H10 0.382(2) 1.316(3) -0.181(2) 4.00
H11 0.473(2) 1.269(3) -0.228(2) 4.00
H12 0.555(2) 0.990(3) -0.167(3) 4.00
H13 0.543(2) 1.085(3) -0.276(2) 4.00
H14 0.610(2) 0.875(3) -0.307(2) 4.00
H15 0.492(3) 0.918(3) -0.412(2) 4.00
H16 0.471(2) 0.711(3) -0.350(2) 4.00
H17 0.520(3) 0.737(3) -0.223(3) 4.00
H18 0.185(2) 1.302(3) -0.443(3) 4.00
H19 0.336(3) 0.557(4) 0.011(3) 6.76
H20 0.452(3) 1.386(4) -0.412(3) 8.08
H21 0.372(3) 1.453(4) -0.362(3) 8.08
H22 0.201(4) 1.293(4) -0.319(4) 9.16
H23 0.281(4) 1.260(4) -0.383(4) 9.16
H24 0.302(3) 1.416(4) -0.426(3) 8.08

loop_
_geom_angle_atom_site_label_1
_geom_angle_atom_site_label_2
_geom_angle_atom_site_label_3
_geom_angle
_geom_angle_publ_flag
C1 O1 H19 114(4) no
C10 O4 C12 113.9(2) yes
C10 O5 C14 114.7(2) yes
O1 C1 O2 121.4(2) yes
O1 C1 C2 117.0(2) yes
O2 C1 C2 121.5(2) yes
C1 C2 C3 118.7(3) yes
C1 C2 C4 117.2(2) yes
C3 C2 C4 123.8(3) yes
C2 C3 H1 118(2) no
C2 C3 H2 117(2) no
H1 C3 H2 125(3) no
C2 C4 C5 116.0(2) yes
C2 C4 H3 106(2) no
C2 C4 H4 112(2) no
C5 C4 H3 106(2) no
C5 C4 H4 105(2) no
H3 C4 H4 111(2) no
C4 C5 C6 108.9(2) yes
C4 C5 C10 109.5(2) yes
C4 C5 C11 109.6(2) yes
C6 C5 C10 108.5(2) yes
C6 C5 C11 109.8(2) yes
C10 C5 C11 110.6(2) yes
O3 C6 C5 120.1(3) yes
O3 C6 C7 120.7(3) yes
C5 C6 C7 119.0(2) yes
C6 C7 C8 115.3(2) yes
C6 C7 H16 106(2) no
C6 C7 H17 103(2) no
C8 C7 H16 111(2) no
C8 C7 H17 112(2) no
H16 C7 H17 110(3) no
C7 C8 C9 110.8(3) yes
C7 C8 H14 105(2) no
C7 C8 H15 111(2) no
C9 C8 H14 106(2) no
C9 C8 H15 111(2) no
H14 C8 H15 113(2) no
C8 C9 C10 110.0(2) yes
C8 C9 H12 112(2) no
C8 C9 H13 108(2) no
C10 C9 H12 109(2) no
C10 C9 H13 110(2) no
H12 C9 H13 107(2) no
O4 C10 O5 110.5(2) yes
O4 C10 C5 106.6(2) yes
O4 C10 C9 111.4(2) yes
O5 C10 C5 104.8(2) yes
O5 C10 C9 110.3(2) yes
C5 C10 C9 113.0(2) yes
C5 C11 H5 109(2) no
C5 C11 H6 107(2) no
C5 C11 H7 114(2) no
H5 C11 H6 101(3) no
H5 C11 H7 109(3) no
H6 C11 H7 116(2) no
O4 C12 C13 112.6(2) yes
O4 C12 H10 102(2) no
O4 C12 H11 114(2) no
C13 C12 H10 113(2) no
C13 C12 H11 109(2) no
H10 C12 H11 106(3) no
C12 C13 C14 107.7(2) yes
C12 C13 C15 110.0(2) yes
C12 C13 C16 110.0(3) yes
C12 C13 H23 129(4) no
C14 C13 C15 108.7(3) yes
C14 C13 C16 109.7(3) yes
C14 C13 H23 83(4) no
C15 C13 C16 110.6(3) yes
C15 C13 H23 113(3) no
C16 C13 H23 29(4) no
O5 C14 C13 111.6(2) yes
O5 C14 H8 101(2) no
O5 C14 H9 109(2) no
C13 C14 H8 110(2) no
C13 C14 H9 111(2) no
H8 C14 H9 113(3) no
C13 C15 H20 115(3) no
C13 C15 H21 104(3) no
C13 C15 H24 82(2) no
H20 C15 H21 113(4) no
H20 C15 H24 157(3) no
H21 C15 H24 73(3) no
C13 C16 H18 105(2) no
C13 C16 H22 124(4) no
C13 C16 H23 22(2) no
H18 C16 H22 130(4) no
H18 C16 H23 89(3) no
H22 C16 H23 140(5) no
C13 H23 C16 129(5) no

loop_
_geom_bond_atom_site_label_1
_geom_bond_atom_site_label_2
_geom_bond_distance
_geom_bond_publ_flag
O1 C1 1.294(3) yes
O1 H19 0.55(4) no
O2 C1 1.224(3) yes
O3 C6 1.206(3) yes
O4 C10 1.425(3) yes
O4 C12 1.443(3) yes
O5 C10 1.420(3) yes
O5 C14 1.431(4) yes
C1 C2 1.487(4) yes
C2 C3 1.319(5) yes
C2 C4 1.514(4) yes
C3 H1 0.94(3) no
C3 H2 1.00(3) no
C4 C5 1.557(3) yes
C4 H3 1.01(3) no
C4 H4 1.01(3) no
C5 C6 1.534(4) yes
C5 C10 1.544(4) yes
C5 C11 1.522(4) yes
C6 C7 1.512(5) yes
C7 C8 1.514(5) yes
C7 H16 0.93(3) no
C7 H17 0.98(3) no
C8 C9 1.532(4) yes
C8 H14 1.07(3) no
C8 H15 1.07(3) no
C9 C10 1.530(4) yes
C9 H12 1.04(3) no
C9 H13 0.99(3) no
C11 H5 0.88(3) no
C11 H6 1.05(3) no
C11 H7 0.97(3) no
C12 C13 1.513(4) yes
C12 H10 0.99(3) no
C12 H11 0.93(3) no
C13 C14 1.522(4) yes
C13 C15 1.532(5) yes
C13 C16 1.536(5) yes
C13 H23 0.75(4) no
C14 H8 1.01(3) no
C14 H9 0.97(3) no
C15 H20 0.98(4) no
C15 H21 0.83(4) no
C15 H24 1.01(4) no
C16 H18 0.98(3) no
C16 H22 0.65(5) no
C16 H23 0.95(5) no
